data_2311180
loop_
_publ_author_name
'Akkurt, Mehmet'
'Jarrahpour, Aliasghar'
'Shirvani, Pouria'
'Tahir, Muhammad Nawaz'

_publ_section_title
;
 2-(3,5-Dioxo-4-aza-tri-cyclo-[5.2.1.0(2,6)]dec-8-en-4-yl)acetic acid.
;
_journal_coeditor_code HB7113
_journal_issue 'Pt 9'
_journal_name_full 'Acta crystallographica. Section E, Structure reports online'
_journal_page_first o1404
_journal_paper_doi 10.1107/S1600536813021764
_journal_volume 69
_journal_year 2013
_chemical_formula_iupac 'C11 H11 N O4'
_chemical_formula_moiety 'C11 H11 N O4'
_chemical_formula_sum 'C11 H11 N O4'
_chemical_formula_weight 221.21
_chemical_name_systematic
;
2-(3,5-Dioxo-4-azatricyclo[5.2.1.0^2,6^]dec-8-en-4-yl)acetic acid
;
_space_group_IT_number 2
_space_group_name_Hall '-P 1'
_space_group_name_H-M_alt 'P -1'
_symmetry_cell_setting triclinic
_symmetry_space_group_name_Hall '-P 1'
_symmetry_space_group_name_H-M 'P -1'
_atom_sites_solution_hydrogens geom
_atom_sites_solution_primary direct
_atom_sites_solution_secondary difmap
_cell_angle_alpha 104.385(2)
_cell_angle_beta 97.905(2)
_cell_angle_gamma 99.549(2)
_cell_formula_units_Z 4
_cell_length_a 6.5060(3)
_cell_length_b 11.8417(4)
_cell_length_c 14.1794(5)
_cell_measurement_reflns_used 318
_cell_measurement_temperature 296(2)
_cell_measurement_theta_max 22.5
_cell_measurement_theta_min 3.1
_cell_volume 1025.07(7)
_computing_cell_refinement 'SAINT (Bruker, 2009)'
_computing_data_collection 'APEX2 (Bruker, 2009)'
_computing_data_reduction 'SAINT (Bruker, 2009)'
_computing_molecular_graphics
;
ORTEP-3 for Windows (Farrugia, 2012) and
PLATON (Spek, 2009)
;
_computing_publication_material 'WinGX (Farrugia, 2012) and PLATON (Spek, 2009)'
_computing_structure_refinement 'SHELXL97 (Sheldrick, 2008)'
_computing_structure_solution 'SHELXS97 (Sheldrick, 2008)'
_diffrn_ambient_temperature 296(2)
_diffrn_measured_fraction_theta_full 0.993
_diffrn_measured_fraction_theta_max 0.993
_diffrn_measurement_device_type 'Bruker Kappa APEXII CCD'
_diffrn_measurement_method \w
_diffrn_radiation_monochromator graphite
_diffrn_radiation_source 'fine-focus sealed tube'
_diffrn_radiation_type MoK\a
_diffrn_radiation_wavelength 0.71073
_diffrn_reflns_av_R_equivalents 0.0322
_diffrn_reflns_av_sigmaI/netI 0.0240
_diffrn_reflns_limit_h_max 8
_diffrn_reflns_limit_h_min -8
_diffrn_reflns_limit_k_max 12
_diffrn_reflns_limit_k_min -14
_diffrn_reflns_limit_l_max 17
_diffrn_reflns_limit_l_min -17
_diffrn_reflns_number 15543
_diffrn_reflns_reduction_process
;
;
_diffrn_reflns_theta_full 26.00
_diffrn_reflns_theta_max 26.00
_diffrn_reflns_theta_min 1.51
_exptl_absorpt_coefficient_mu 0.110
_exptl_absorpt_correction_T_max 0.983
_exptl_absorpt_correction_T_min 0.970
_exptl_absorpt_correction_type multi-scan
_exptl_absorpt_process_details '(SADABS; Bruker, 2005)'
_exptl_crystal_colour colourless
_exptl_crystal_density_diffrn 1.433
_exptl_crystal_density_method 'Not Measured'
_exptl_crystal_description plate
_exptl_crystal_F_000 464
_exptl_crystal_size_max 0.280
_exptl_crystal_size_mid 0.200
_exptl_crystal_size_min 0.160
_refine_diff_density_max 0.297
_refine_diff_density_min -0.205
_refine_ls_extinction_coef 0.031(3)
_refine_ls_extinction_expression FC^*^=KFC[1+0.001XFC^2^\L^3^/SIN(2\Q)]^-1/4^
_refine_ls_extinction_method 'SHELXL97 (Sheldrick, 2008)'
_refine_ls_goodness_of_fit_ref 1.033
_refine_ls_hydrogen_treatment constr
_refine_ls_matrix_type full
_refine_ls_number_parameters 292
_refine_ls_number_reflns 3985
_refine_ls_number_restraints 0
_refine_ls_restrained_S_all 1.033
_refine_ls_R_factor_all 0.0500
_refine_ls_R_factor_gt 0.0400
_refine_ls_shift/su_max 0.000
_refine_ls_shift/su_mean 0.000
_refine_ls_structure_factor_coef Fsqd
_refine_ls_weighting_details 'calc w=1/[\s^2^(Fo^2^)+(0.0458P)^2^+0.3164P] where P=(Fo^2^+2Fc^2^)/3'
_refine_ls_weighting_scheme calc
_refine_ls_wR_factor_gt 0.0990
_refine_ls_wR_factor_ref 0.1065
_reflns_number_gt 3245
_reflns_number_total 3985
_reflns_threshold_expression I>2\s(I)
_cod_data_source_file hb7113sup1.cif
_cod_data_source_block I
_cod_database_code 2311180

loop_
_symmetry_equiv_pos_site_id
_symmetry_equiv_pos_as_xyz
1 x,y,z
2 -x,-y,-z

loop_
_atom_site_aniso_label
_atom_site_aniso_U_11
_atom_site_aniso_U_22
_atom_site_aniso_U_33
_atom_site_aniso_U_12
_atom_site_aniso_U_13
_atom_site_aniso_U_23
O1 0.0539(8) 0.0664(8) 0.0356(6) -0.0085(6) 0.0056(5) 0.0229(6)
O2 0.0508(7) 0.0526(7) 0.0333(6) 0.0019(5) 0.0073(5) 0.0175(5)
O3 0.0453(7) 0.0463(6) 0.0503(7) 0.0215(5) 0.0128(5) 0.0195(5)
O4 0.0726(9) 0.0697(9) 0.0627(8) 0.0401(7) 0.0168(7) 0.0368(7)
N1 0.0329(6) 0.0351(6) 0.0331(6) 0.0077(5) 0.0074(5) 0.0124(5)
C1 0.0351(8) 0.0458(8) 0.0362(8) 0.0120(6) 0.0090(6) 0.0189(7)
C2 0.0453(9) 0.0434(8) 0.0334(8) 0.0094(7) 0.0113(7) 0.0131(6)
C3 0.0350(8) 0.0269(7) 0.0339(7) 0.0048(6) 0.0035(6) 0.0077(6)
C4 0.0413(8) 0.0308(7) 0.0405(8) 0.0061(6) 0.0126(7) 0.0125(6)
C5 0.0313(8) 0.0454(9) 0.0413(8) 0.0097(6) 0.0073(6) 0.0112(7)
C6 0.0368(8) 0.0416(8) 0.0383(8) 0.0130(7) 0.0032(6) 0.0117(7)
C7 0.0581(11) 0.0466(9) 0.0472(9) 0.0235(8) 0.0203(8) 0.0116(7)
C8 0.0610(11) 0.0535(10) 0.0441(9) 0.0114(8) 0.0228(8) 0.0128(8)
C9 0.0600(11) 0.0591(10) 0.0361(9) 0.0240(9) 0.0126(8) 0.0199(8)
C10 0.0478(11) 0.0783(14) 0.0369(9) -0.0007(10) 0.0035(8) -0.0012(9)
C11 0.0791(14) 0.0413(9) 0.0468(10) -0.0051(9) 0.0195(9) -0.0011(8)
O5 0.0718(9) 0.0707(9) 0.0633(8) 0.0422(7) 0.0204(7) 0.0363(7)
O6 0.0687(9) 0.0656(8) 0.0545(8) 0.0322(7) 0.0190(7) 0.0223(6)
O7 0.0668(10) 0.0869(11) 0.1180(14) -0.0239(9) -0.0078(9) 0.0567(10)
O8 0.0395(8) 0.0742(9) 0.0841(10) 0.0003(6) 0.0055(7) 0.0205(8)
N2 0.0412(8) 0.0410(7) 0.0485(8) 0.0115(6) 0.0040(6) 0.0203(6)
C12 0.0409(9) 0.0343(8) 0.0495(9) 0.0085(7) 0.0041(7) 0.0151(7)
C13 0.0706(12) 0.0478(10) 0.0494(10) 0.0263(9) 0.0084(9) 0.0178(8)
C14 0.0411(10) 0.0630(11) 0.0569(11) 0.0010(8) 0.0048(8) 0.0324(9)
C15 0.0426(10) 0.0765(12) 0.0533(10) 0.0278(9) 0.0183(8) 0.0327(9)
C16 0.0615(11) 0.0407(8) 0.0338(8) 0.0192(8) 0.0130(7) 0.0106(7)
C17 0.0405(9) 0.0451(9) 0.0351(8) 0.0077(7) 0.0103(7) 0.0119(7)
C18 0.0848(14) 0.0483(10) 0.0469(10) 0.0084(9) 0.0091(9) 0.0244(8)
C19 0.1114(19) 0.0709(14) 0.0522(11) 0.0530(13) 0.0125(11) 0.0271(10)
C20 0.0496(11) 0.0810(14) 0.0597(12) 0.0251(10) -0.0006(9) 0.0307(10)
C21 0.0796(15) 0.0617(12) 0.0375(9) 0.0257(11) -0.0025(9) 0.0094(8)
C22 0.0779(14) 0.0836(14) 0.0408(10) 0.0317(12) 0.0274(10) 0.0281(10)

loop_
_atom_site_type_symbol
_atom_site_label
_atom_site_fract_x
_atom_site_fract_y
_atom_site_fract_z
_atom_site_U_iso_or_equiv
_atom_site_thermal_displace_type
_atom_site_calc_flag
_atom_site_refinement_flags
_atom_site_occupancy
O O1 -0.35166(19) 0.60085(12) 0.60965(8) 0.0532(4) Uani d . 1.000
O O2 -0.34179(18) 0.59322(10) 0.45144(8) 0.0457(4) Uani d . 1.000
O O3 -0.18607(17) 0.89261(10) 0.44282(8) 0.0444(4) Uani d . 1.000
O O4 0.2190(2) 0.64574(12) 0.52862(10) 0.0615(5) Uani d . 1.000
N N1 0.00738(18) 0.77624(10) 0.50666(9) 0.0330(3) Uani d . 1.000
C C1 -0.2816(2) 0.64006(14) 0.54167(11) 0.0370(5) Uani d . 1.000
C C2 -0.1179(3) 0.75396(14) 0.57948(11) 0.0398(5) Uani d . 1.000
C C3 -0.0349(2) 0.84335(12) 0.44353(10) 0.0326(4) Uani d . 1.000
C C4 0.1310(2) 0.84417(13) 0.37965(11) 0.0367(4) Uani d . 1.000
C C5 0.2676(2) 0.75925(14) 0.40793(11) 0.0392(5) Uani d . 1.000
C C6 0.1738(2) 0.71746(14) 0.48685(11) 0.0386(5) Uani d . 1.000
C C7 0.2420(3) 0.66135(15) 0.30761(13) 0.0483(6) Uani d . 1.000
C C8 0.2424(3) 0.74010(16) 0.23690(13) 0.0518(6) Uani d . 1.000
C C9 0.0474(3) 0.78668(16) 0.26604(12) 0.0488(6) Uani d . 1.000
C C10 -0.0999(3) 0.67172(19) 0.25673(13) 0.0596(7) Uani d . 1.000
C C11 0.0136(3) 0.59804(16) 0.28153(14) 0.0595(6) Uani d . 1.000
O O5 0.2685(2) 1.02427(13) 0.71240(10) 0.0613(5) Uani d . 1.000
O O6 0.4902(2) 0.91401(12) 0.65030(10) 0.0590(5) Uani d . 1.000
O O7 0.8866(3) 0.94587(15) 0.86157(14) 0.0927(7) Uani d . 1.000
O O8 0.2460(2) 0.69605(13) 0.78880(11) 0.0682(5) Uani d . 1.000
N N2 0.5459(2) 0.83974(12) 0.82437(10) 0.0422(4) Uani d . 1.000
C C12 0.4055(3) 0.95414(13) 0.71640(12) 0.0413(5) Uani d . 1.000
C C13 0.4395(3) 0.93605(16) 0.81844(13) 0.0537(6) Uani d . 1.000
C C14 0.7635(3) 0.85293(17) 0.84901(14) 0.0524(6) Uani d . 1.000
C C15 0.8085(3) 0.73603(18) 0.85732(13) 0.0520(6) Uani d . 1.000
C C16 0.5937(3) 0.65205(14) 0.83248(11) 0.0439(5) Uani d . 1.000
C C17 0.4369(3) 0.72531(14) 0.81157(11) 0.0399(5) Uani d . 1.000
C C18 0.5844(3) 0.60936(17) 0.92804(13) 0.0589(7) Uani d . 1.000
C C19 0.8155(4) 0.60299(19) 0.95558(15) 0.0725(9) Uani d . 1.000
C C20 0.8975(3) 0.73413(19) 0.96526(15) 0.0611(7) Uani d . 1.000
C C21 0.7602(4) 0.79025(19) 1.03067(13) 0.0604(7) Uani d . 1.000
C C22 0.5757(4) 0.7165(2) 1.00967(13) 0.0620(7) Uani d . 1.000
H H1 -0.44970 0.54320 0.58450 0.0800 Uiso c R 1.000
H H2A -0.18820 0.81980 0.59930 0.0480 Uiso c R 1.000
H H2B -0.02410 0.75070 0.63770 0.0480 Uiso c R 1.000
H H4 0.21650 0.92460 0.39260 0.0440 Uiso c R 1.000
H H5 0.41620 0.80040 0.43240 0.0470 Uiso c R 1.000
H H7 0.34670 0.61050 0.30410 0.0580 Uiso c R 1.000
H H8A 0.21900 0.69480 0.16780 0.0620 Uiso c R 1.000
H H8B 0.36930 0.80250 0.25300 0.0620 Uiso c R 1.000
H H9 -0.00640 0.83860 0.22880 0.0590 Uiso c R 1.000
H H10 -0.24660 0.65520 0.23680 0.0720 Uiso c R 1.000
H H11 -0.03840 0.52050 0.28270 0.0710 Uiso c R 1.000
H H5A 0.26000 1.04120 0.65950 0.0920 Uiso c R 1.000
H H13A 0.52280 1.00910 0.86500 0.0650 Uiso c R 1.000
H H13B 0.30300 0.91990 0.83800 0.0650 Uiso c R 1.000
H H15 0.90050 0.70730 0.81150 0.0620 Uiso c R 1.000
H H16 0.58550 0.58470 0.77470 0.0530 Uiso c R 1.000
H H18 0.47950 0.53660 0.92080 0.0710 Uiso c R 1.000
H H19A 0.86390 0.55010 0.90330 0.0870 Uiso c R 1.000
H H19B 0.84650 0.58260 1.01740 0.0870 Uiso c R 1.000
H H20 1.05070 0.76360 0.98820 0.0730 Uiso c R 1.000
H H21 0.79850 0.86410 1.07780 0.0720 Uiso c R 1.000
H H22 0.45980 0.72830 1.03990 0.0740 Uiso c R 1.000

loop_
_atom_type_symbol
_atom_type_description
_atom_type_scat_dispersion_real
_atom_type_scat_dispersion_imag
_atom_type_scat_source
C C 0.0033 0.0016 ' International Tables Vol C Tables 4.2.6.8 and 6.1.1.4'
H H 0.0000 0.0000 ' International Tables Vol C Tables 4.2.6.8 and 6.1.1.4'
N N 0.0061 0.0033 ' International Tables Vol C Tables 4.2.6.8 and 6.1.1.4'
O O 0.0106 0.0060 ' International Tables Vol C Tables 4.2.6.8 and 6.1.1.4'

loop_
_geom_angle_atom_site_label_1
_geom_angle_atom_site_label_2
_geom_angle_atom_site_label_3
_geom_angle
_geom_angle_publ_flag
C1 O1 H1 109.00 no
C12 O5 H5A 109.00 no
C2 N1 C6 121.45(13) no
C2 N1 C3 125.13(13) no
C3 N1 C6 113.03(12) no
C14 N2 C17 113.13(15) no
C13 N2 C17 122.36(15) no
C13 N2 C14 124.39(15) no
O1 C1 O2 125.28(15) no
O1 C1 C2 114.07(13) no
O2 C1 C2 120.63(14) no
N1 C2 C1 112.87(12) no
O3 C3 N1 122.95(13) no
O3 C3 C4 128.30(13) no
N1 C3 C4 108.75(12) no
C5 C4 C9 103.06(13) no
C3 C4 C5 104.78(12) no
C3 C4 C9 115.48(12) no
C6 C5 C7 115.17(14) no
C4 C5 C7 102.83(12) no
C4 C5 C6 105.18(11) no
O4 C6 N1 122.08(14) no
N1 C6 C5 107.86(13) no
O4 C6 C5 130.05(14) no
C5 C7 C8 99.37(14) no
C5 C7 C11 106.49(15) no
C8 C7 C11 100.24(15) no
C7 C8 C9 93.90(14) no
C8 C9 C10 100.08(15) no
C4 C9 C8 99.71(13) no
C4 C9 C10 105.91(14) no
C9 C10 C11 108.17(17) no
C7 C11 C10 107.79(17) no
N1 C2 H2A 109.00 no
C1 C2 H2A 109.00 no
C1 C2 H2B 109.00 no
N1 C2 H2B 109.00 no
H2A C2 H2B 108.00 no
C9 C4 H4 111.00 no
C3 C4 H4 111.00 no
C5 C4 H4 111.00 no
C6 C5 H5 111.00 no
C7 C5 H5 111.00 no
C4 C5 H5 111.00 no
C11 C7 H7 116.00 no
C8 C7 H7 116.00 no
C5 C7 H7 116.00 no
C7 C8 H8B 113.00 no
H8A C8 H8B 110.00 no
C9 C8 H8B 113.00 no
C7 C8 H8A 113.00 no
C9 C8 H8A 113.00 no
C10 C9 H9 116.00 no
C8 C9 H9 116.00 no
C4 C9 H9 116.00 no
C9 C10 H10 126.00 no
C11 C10 H10 126.00 no
C10 C11 H11 126.00 no
C7 C11 H11 126.00 no
O5 C12 C13 108.83(15) no
O6 C12 C13 126.08(17) no
O5 C12 O6 125.09(16) no
N2 C13 C12 113.30(15) no
O7 C14 C15 128.9(2) no
N2 C14 C15 107.95(16) no
O7 C14 N2 123.17(19) no
C14 C15 C20 114.56(16) no
C16 C15 C20 103.08(15) no
C14 C15 C16 105.36(16) no
C15 C16 C18 102.94(14) no
C17 C16 C18 115.33(15) no
C15 C16 C17 105.32(15) no
O8 C17 N2 122.86(17) no
O8 C17 C16 128.93(17) no
N2 C17 C16 108.20(15) no
C16 C18 C19 99.66(16) no
C16 C18 C22 106.71(16) no
C19 C18 C22 99.66(17) no
C18 C19 C20 93.79(17) no
C15 C20 C19 99.08(16) no
C15 C20 C21 107.11(17) no
C19 C20 C21 100.74(18) no
C20 C21 C22 107.46(19) no
C18 C22 C21 107.9(2) no
N2 C13 H13A 109.00 no
N2 C13 H13B 109.00 no
C12 C13 H13A 109.00 no
C12 C13 H13B 109.00 no
H13A C13 H13B 108.00 no
C14 C15 H15 111.00 no
C16 C15 H15 111.00 no
C20 C15 H15 111.00 no
C15 C16 H16 111.00 no
C17 C16 H16 111.00 no
C18 C16 H16 111.00 no
C16 C18 H18 116.00 no
C19 C18 H18 116.00 no
C22 C18 H18 116.00 no
C18 C19 H19A 113.00 no
C18 C19 H19B 113.00 no
C20 C19 H19A 113.00 no
C20 C19 H19B 113.00 no
H19A C19 H19B 110.00 no
C15 C20 H20 116.00 no
C19 C20 H20 116.00 no
C21 C20 H20 116.00 no
C20 C21 H21 126.00 no
C22 C21 H21 126.00 no
C18 C22 H22 126.00 no
C21 C22 H22 126.00 no

loop_
_geom_bond_atom_site_label_1
_geom_bond_atom_site_label_2
_geom_bond_distance
_geom_bond_publ_flag
O1 C1 1.275(2) no
O2 C1 1.2391(18) no
O3 C3 1.2240(18) no
O4 C6 1.201(2) no
O1 H1 0.8200 no
O5 C12 1.320(2) no
O6 C12 1.190(2) no
O7 C14 1.206(3) no
O8 C17 1.208(2) no
O5 H5A 0.8200 no
N1 C6 1.4044(19) no
N1 C3 1.3663(19) no
N1 C2 1.448(2) no
N2 C14 1.384(2) no
N2 C17 1.377(2) no
N2 C13 1.442(2) no
C1 C2 1.499(2) no
C3 C4 1.5018(19) no
C4 C9 1.564(2) no
C4 C5 1.537(2) no
C5 C7 1.564(2) no
C5 C6 1.494(2) no
C7 C11 1.500(3) no
C7 C8 1.530(3) no
C8 C9 1.532(3) no
C9 C10 1.494(3) no
C10 C11 1.313(3) no
C2 H2B 0.9700 no
C2 H2A 0.9700 no
C4 H4 0.9800 no
C5 H5 0.9800 no
C7 H7 0.9800 no
C8 H8A 0.9700 no
C8 H8B 0.9700 no
C9 H9 0.9800 no
C10 H10 0.9300 no
C11 H11 0.9300 no
C12 C13 1.507(2) no
C14 C15 1.491(3) no
C15 C16 1.515(3) no
C15 C20 1.567(3) no
C16 C18 1.565(2) no
C16 C17 1.490(3) no
C18 C19 1.520(3) no
C18 C22 1.505(3) no
C19 C20 1.521(3) no
C20 C21 1.489(3) no
C21 C22 1.310(4) no
C13 H13A 0.9700 no
C13 H13B 0.9700 no
C15 H15 0.9800 no
C16 H16 0.9800 no
C18 H18 0.9800 no
C19 H19A 0.9700 no
C19 H19B 0.9700 no
C20 H20 0.9800 no
C21 H21 0.9300 no
C22 H22 0.9300 no

loop_
_geom_hbond_atom_site_label_D
_geom_hbond_atom_site_label_H
_geom_hbond_atom_site_label_A
_geom_hbond_site_symmetry_A
_geom_hbond_distance_DH
_geom_hbond_distance_HA
_geom_hbond_distance_DA
_geom_hbond_angle_DHA
_geom_hbond_publ_flag
O1 H1 O2 2_466 0.82 1.84 2.6504(18) 170 yes
O5 H5A O3 2_576 0.82 1.86 2.6509(18) 163 yes
C11 H11 O8 2_566 0.93 2.57 3.440(2) 156 yes
C15 H15 O8 1_655 0.98 2.33 3.201(2) 147 yes
C16 H16 O1 1_655 0.98 2.48 3.1473(19) 125 yes

loop_
_geom_torsion_atom_site_label_1
_geom_torsion_atom_site_label_2
_geom_torsion_atom_site_label_3
_geom_torsion_atom_site_label_4
_geom_torsion
_geom_torsion_publ_flag
C3 N1 C6 C5 6.13(17) no
C2 N1 C6 C5 179.33(13) no
C3 N1 C2 C1 94.00(18) no
C6 N1 C2 C1 -78.35(18) no
C2 N1 C3 O3 0.3(2) no
C6 N1 C3 O3 173.21(14) no
C2 N1 C3 C4 -179.72(13) no
C6 N1 C3 C4 -6.82(16) no
C3 N1 C6 O4 -172.69(15) no
C2 N1 C6 O4 0.5(2) no
C14 N2 C17 C16 1.95(18) no
C13 N2 C14 C15 174.18(15) no
C14 N2 C13 C12 91.2(2) no
C17 N2 C14 C15 -2.1(2) no
C14 N2 C17 O8 -179.16(16) no
C13 N2 C17 C16 -174.38(14) no
C13 N2 C17 O8 4.5(2) no
C17 N2 C14 O7 178.64(19) no
C17 N2 C13 C12 -92.86(19) no
C13 N2 C14 O7 -5.1(3) no
O1 C1 C2 N1 161.11(14) no
O2 C1 C2 N1 -20.5(2) no
N1 C3 C4 C9 117.19(14) no
O3 C3 C4 C9 -62.8(2) no
N1 C3 C4 C5 4.57(15) no
O3 C3 C4 C5 -175.46(15) no
C5 C4 C9 C10 67.62(16) no
C3 C4 C5 C6 -0.97(15) no
C5 C4 C9 C8 -35.88(16) no
C3 C4 C9 C8 -149.51(14) no
C3 C4 C9 C10 -46.00(19) no
C3 C4 C5 C7 119.94(13) no
C9 C4 C5 C6 -122.17(13) no
C9 C4 C5 C7 -1.26(15) no
C4 C5 C6 N1 -2.81(16) no
C4 C5 C6 O4 175.88(17) no
C6 C5 C7 C11 48.16(18) no
C6 C5 C7 C8 151.85(14) no
C7 C5 C6 O4 63.5(2) no
C4 C5 C7 C11 -65.65(16) no
C7 C5 C6 N1 -115.25(15) no
C4 C5 C7 C8 38.05(16) no
C8 C7 C11 C10 -32.68(19) no
C5 C7 C11 C10 70.38(19) no
C5 C7 C8 C9 -59.54(15) no
C11 C7 C8 C9 49.25(16) no
C7 C8 C9 C4 58.76(15) no
C7 C8 C9 C10 -49.47(15) no
C4 C9 C10 C11 -69.91(19) no
C8 C9 C10 C11 33.32(18) no
C9 C10 C11 C7 -0.4(2) no
O5 C12 C13 N2 166.23(15) no
O6 C12 C13 N2 -15.0(3) no
O7 C14 C15 C16 -179.5(2) no
N2 C14 C15 C16 1.29(19) no
N2 C14 C15 C20 -111.26(18) no
O7 C14 C15 C20 68.0(3) no
C14 C15 C16 C17 -0.18(17) no
C14 C15 C20 C21 47.5(2) no
C16 C15 C20 C19 37.85(19) no
C16 C15 C20 C21 -66.4(2) no
C20 C15 C16 C18 -0.96(19) no
C14 C15 C16 C18 -121.38(15) no
C20 C15 C16 C17 120.24(15) no
C14 C15 C20 C19 151.75(18) no
C15 C16 C17 O8 -179.80(17) no
C15 C16 C18 C22 66.9(2) no
C17 C16 C18 C19 -150.46(16) no
C17 C16 C18 C22 -47.2(2) no
C15 C16 C17 N2 -1.00(17) no
C18 C16 C17 O8 -67.1(2) no
C18 C16 C17 N2 111.74(16) no
C15 C16 C18 C19 -36.34(18) no
C16 C18 C19 C20 59.13(16) no
C22 C18 C19 C20 -49.82(17) no
C16 C18 C22 C21 -69.3(2) no
C19 C18 C22 C21 33.9(2) no
C18 C19 C20 C15 -59.50(16) no
C18 C19 C20 C21 49.99(17) no
C15 C20 C21 C22 70.5(2) no
C19 C20 C21 C22 -32.6(2) no
C20 C21 C22 C18 -0.8(2) no
